data_1564754
loop_
_publ_author_name
'Li, Kan'
'Li, Jing-jing'
'Zhao, Ni'
'Di, Bin'
'Ma, Ying'
'Xu, Li-li'

_publ_section_title
;
 Synthesis, crystal structures and properties of five novel coordination
 polymers and application in removing heavy metals from water
;
_journal_name_full 'Inorganica Chimica Acta'
_journal_page_first 119598
_journal_paper_doi 10.1016/j.ica.2020.119598
_journal_volume 507
_journal_year 2020
_chemical_formula_moiety 'C18 H17 N2 Ni O5'
_chemical_formula_sum 'C18 H17 N2 Ni O5'
_chemical_formula_weight 400.04
_space_group_crystal_system triclinic
_space_group_IT_number 2
_space_group_name_Hall '-P 1'
_space_group_name_H-M_alt 'P -1'
_atom_sites_solution_hydrogens mixed
_atom_sites_solution_primary dual
_audit_contact_author_name
;
;
_audit_creation_date 2019-02-16
_audit_creation_method
;
Olex2 1.2
(compiled 2018.05.29 svn.r3508 for OlexSys, GUI svn.r5506)
;
_cell_angle_alpha 103.527(3)
_cell_angle_beta 102.627(2)
_cell_angle_gamma 100.436(3)
_cell_formula_units_Z 2
_cell_length_a 7.3286(2)
_cell_length_b 9.3775(3)
_cell_length_c 13.3478(4)
_cell_measurement_reflns_used 9000
_cell_measurement_temperature 298.46(10)
_cell_measurement_theta_max 31.0410
_cell_measurement_theta_min 2.2830
_cell_volume 843.81(5)
_computing_cell_refinement 'CrysAlisPro 1.171.40.14a (Rigaku OD, 2018)'
_computing_data_collection 'CrysAlisPro 1.171.40.14a (Rigaku OD, 2018)'
_computing_data_reduction 'CrysAlisPro 1.171.40.14a (Rigaku OD, 2018)'
_computing_molecular_graphics 'Olex2 (Dolomanov et al., 2009)'
_computing_publication_material 'Olex2 (Dolomanov et al., 2009)'
_computing_structure_refinement 'ShelXL (Sheldrick, 2015)'
_computing_structure_solution 'ShelXT (Sheldrick, 2015)'
_diffrn_ambient_environment air
_diffrn_ambient_temperature 298.46(10)
_diffrn_detector 'CCD plate'
_diffrn_detector_type HyPix
_diffrn_measured_fraction_theta_full 0.999
_diffrn_measured_fraction_theta_max 0.801
_diffrn_measurement_details
;
List of Runs (angles in degrees, time in seconds):

  # Type    Start    End  Width  t~exp~   \w     \q     \k     \f   Frames
--------------------------------------------------------------------------
  1  \w     22.00  78.00   0.50    1.00    --    6.20  77.00 120.00  112
  2  \w    -14.00  12.00   0.50    1.00    --    6.20  77.00 120.00   52
  3  \w    -76.00  10.00   0.50    1.00    --   -3.93 -57.00 120.00  172
  4  \w      6.00  33.00   0.50    1.00    --    6.20-101.00 118.00   54
  5  \w      4.00  38.00   0.50    1.00    --    6.20 -99.00   0.00   68
  6  \w    -12.00  39.00   0.50    1.00    --    6.20 -99.00 -60.00  102
  7  \w    -14.00  11.00   0.50    1.00    --   -3.93 -57.00-150.00   50
  8  \w    -63.00 -37.00   0.50    1.00    --   -3.93 -57.00-150.00   52
  9  \w    -65.00  21.00   0.50    1.00    --    6.20 -57.00  30.00  172
;
_diffrn_measurement_device 'four-circle diffractometer'
_diffrn_measurement_device_type 'ROD, Synergy Custom DW system, HyPix'
_diffrn_measurement_method '\w scans'
_diffrn_orient_matrix_type 'CrysAlisPro convention (1999,Acta A55,543-557)'
_diffrn_orient_matrix_UB_11 -0.0566569000
_diffrn_orient_matrix_UB_12 -0.0156732000
_diffrn_orient_matrix_UB_13 -0.0534993000
_diffrn_orient_matrix_UB_21 0.0045757000
_diffrn_orient_matrix_UB_22 0.0781789000
_diffrn_orient_matrix_UB_23 0.0078933000
_diffrn_orient_matrix_UB_31 0.0850509000
_diffrn_orient_matrix_UB_32 0.0089807000
_diffrn_orient_matrix_UB_33 -0.0174135000
_diffrn_radiation_monochromator mirror
_diffrn_radiation_probe x-ray
_diffrn_radiation_type MoK\a
_diffrn_radiation_wavelength 0.71073
_diffrn_reflns_av_R_equivalents 0.0283
_diffrn_reflns_av_unetI/netI 0.0303
_diffrn_reflns_Laue_measured_fraction_full 0.999
_diffrn_reflns_Laue_measured_fraction_max 0.801
_diffrn_reflns_limit_h_max 9
_diffrn_reflns_limit_h_min -10
_diffrn_reflns_limit_k_max 13
_diffrn_reflns_limit_k_min -13
_diffrn_reflns_limit_l_max 17
_diffrn_reflns_limit_l_min -18
_diffrn_reflns_number 12566
_diffrn_reflns_point_group_measured_fraction_full 0.999
_diffrn_reflns_point_group_measured_fraction_max 0.801
_diffrn_reflns_theta_full 25.242
_diffrn_reflns_theta_max 30.828
_diffrn_reflns_theta_min 2.304
_diffrn_source 'Rotating-anode X-ray tube'
_diffrn_source_type 'Rigaku (Mo) X-ray Source'
_exptl_absorpt_coefficient_mu 1.183
_exptl_absorpt_correction_T_max 1.00000
_exptl_absorpt_correction_T_min 0.62933
_exptl_absorpt_correction_type multi-scan
_exptl_absorpt_process_details
;
CrysAlisPro 1.171.40.14a (Rigaku Oxford Diffraction, 2018)
Empirical absorption correction using spherical harmonics,
 implemented in SCALE3 ABSPACK scaling algorithm.
;
_exptl_crystal_colour 'clear light colourless'
_exptl_crystal_colour_lustre clear
_exptl_crystal_colour_modifier light
_exptl_crystal_colour_primary colourless
_exptl_crystal_density_diffrn 1.574
_exptl_crystal_description needle
_exptl_crystal_F_000 414
_exptl_crystal_size_max 0.32
_exptl_crystal_size_mid 0.26
_exptl_crystal_size_min 0.12
_refine_diff_density_max 0.414
_refine_diff_density_min -0.319
_refine_diff_density_rms 0.064
_refine_ls_extinction_coef .
_refine_ls_extinction_method none
_refine_ls_goodness_of_fit_ref 1.069
_refine_ls_hydrogen_treatment constr
_refine_ls_matrix_type full
_refine_ls_number_parameters 236
_refine_ls_number_reflns 4249
_refine_ls_number_restraints 0
_refine_ls_restrained_S_all 1.069
_refine_ls_R_factor_all 0.0335
_refine_ls_R_factor_gt 0.0292
_refine_ls_shift/su_max 0.000
_refine_ls_shift/su_mean 0.000
_refine_ls_structure_factor_coef Fsqd
_refine_ls_weighting_details 'w=1/[\s^2^(Fo^2^)+(0.0343P)^2^+0.3158P] where P=(Fo^2^+2Fc^2^)/3'
_refine_ls_weighting_scheme calc
_refine_ls_wR_factor_gt 0.0732
_refine_ls_wR_factor_ref 0.0750
_reflns_Friedel_coverage 0.000
_reflns_Friedel_fraction_full .
_reflns_Friedel_fraction_max .
_reflns_number_gt 3810
_reflns_number_total 4249
_reflns_threshold_expression 'I > 2\s(I)'
_cod_data_source_file ICA-2020-507-119598.cif
_cod_data_source_block CP4
_cod_database_code 1564754
_shelx_shelxl_version_number 2014/7
_shelx_space_group_comment
;
The symmetry employed for this shelxl refinement is uniquely defined
by the following loop, which should always be used as a source of
symmetry information in preference to the above space-group names.
They are only intended as comments.
;
_shelx_estimated_absorpt_t_max 0.871
_shelx_estimated_absorpt_t_min 0.703
_reflns_odcompleteness_completeness 99.91
_reflns_odcompleteness_iscentric 1
_reflns_odcompleteness_theta 26.32
_olex2_refinement_description
;
1. Fixed Uiso
 At 1.2 times of:
  All C(H) groups, All C(H,H) groups
 At 1.5 times of:
  All O(H,H) groups
2.a Rotating group:
 O5(H5A,H5B)
2.b Secondary CH2 refined with riding coordinates:
 C6(H6A,H6B), C7(H7A,H7B), C8(H8A,H8B)
2.c Aromatic/amide H refined with riding coordinates:
 C1(H1), C2(H2), C4(H4), C5(H5), C10(H10), C11(H11), C12(H12), C13(H13),
 C18(H18)
;
_olex2_submission_special_instructions 'No special instructions were received'
_oxdiff_exptl_absorpt_empirical_details
;
Empirical correction (ABSPACK) includes:
- Absorption correction using spherical harmonics
- Frame scaling
;
_oxdiff_exptl_absorpt_empirical_full_max 1.956
_oxdiff_exptl_absorpt_empirical_full_min 0.578

loop_
_space_group_symop_operation_xyz
'x, y, z'
'-x, -y, -z'

loop_
_atom_site_label
_atom_site_type_symbol
_atom_site_fract_x
_atom_site_fract_y
_atom_site_fract_z
_atom_site_U_iso_or_equiv
_atom_site_adp_type
_atom_site_occupancy
_atom_site_site_symmetry_order
_atom_site_calc_flag
_atom_site_refinement_flags_posn
_atom_site_refinement_flags_adp
_atom_site_refinement_flags_occupancy
_atom_site_disorder_assembly
_atom_site_disorder_group
Ni1 Ni 0.54431(3) 0.69902(2) 0.17867(2) 0.01879(7) Uani 1 1 d . . . . .
O1 O 0.37204(16) 0.82509(13) 0.11593(10) 0.0259(2) Uani 1 1 d . . . . .
O2 O 0.08782(18) 0.70223(16) 0.12528(13) 0.0421(4) Uani 1 1 d . . . . .
O3 O -0.21581(16) 0.86848(13) 0.19257(9) 0.0239(2) Uani 1 1 d . . . . .
O4 O -0.33916(15) 0.68709(13) 0.04173(9) 0.0232(2) Uani 1 1 d . . . . .
O5 O 0.31101(17) 0.51726(13) 0.13785(10) 0.0265(2) Uani 1 1 d . . . . .
H5A H 0.3047 0.4513 0.0776 0.040 Uiso 1 1 d GR . . . .
H5B H 0.2025 0.5450 0.1226 0.040 Uiso 1 1 d GR . . . .
N1 N 0.5375(2) 0.78185(16) 0.33683(11) 0.0245(3) Uani 1 1 d . . . . .
N2 N 1.2785(2) 0.44057(17) 0.77265(11) 0.0274(3) Uani 1 1 d . . . . .
C1 C 0.4460(3) 0.6934(2) 0.38478(14) 0.0330(4) Uani 1 1 d . . . . .
H1 H 0.3508 0.6077 0.3423 0.040 Uiso 1 1 calc R . . . .
C2 C 0.4867(3) 0.7237(2) 0.49515(15) 0.0362(4) Uani 1 1 d . . . . .
H2 H 0.4185 0.6593 0.5251 0.043 Uiso 1 1 calc R . . . .
C3 C 0.6283(3) 0.8495(2) 0.56095(13) 0.0291(4) Uani 1 1 d . . . . .
C4 C 0.7166(3) 0.9442(2) 0.51067(14) 0.0319(4) Uani 1 1 d . . . . .
H4 H 0.8089 1.0327 0.5512 0.038 Uiso 1 1 calc R . . . .
C5 C 0.6675(3) 0.9071(2) 0.40002(14) 0.0302(4) Uani 1 1 d . . . . .
H5 H 0.7281 0.9728 0.3681 0.036 Uiso 1 1 calc R . . . .
C6 C 0.6905(3) 0.8785(2) 0.68084(14) 0.0386(5) Uani 1 1 d . . . . .
H6A H 0.5784 0.8775 0.7084 0.046 Uiso 1 1 calc R . . . .
H6B H 0.7780 0.9779 0.7132 0.046 Uiso 1 1 calc R . . . .
C7 C 0.7910(3) 0.7589(2) 0.71218(14) 0.0343(4) Uani 1 1 d . . . . .
H7A H 0.8297 0.7815 0.7896 0.041 Uiso 1 1 calc R . . . .
H7B H 0.7006 0.6603 0.6837 0.041 Uiso 1 1 calc R . . . .
C8 C 0.9677(3) 0.7534(2) 0.67033(18) 0.0393(4) Uani 1 1 d . . . . .
H8A H 0.9274 0.7252 0.5927 0.047 Uiso 1 1 calc R . . . .
H8B H 1.0541 0.8536 0.6953 0.047 Uiso 1 1 calc R . . . .
C9 C 1.0750(3) 0.6433(2) 0.70545(15) 0.0322(4) Uani 1 1 d . . . . .
C10 C 1.2137(4) 0.6846(3) 0.80182(19) 0.0630(8) Uani 1 1 d . . . . .
H10 H 1.2433 0.7827 0.8466 0.076 Uiso 1 1 calc R . . . .
C11 C 1.3090(4) 0.5814(3) 0.83245(17) 0.0586(7) Uani 1 1 d . . . . .
H11 H 1.3999 0.6123 0.8989 0.070 Uiso 1 1 calc R . . . .
C12 C 1.1402(3) 0.3986(2) 0.68110(17) 0.0375(4) Uani 1 1 d . . . . .
H12 H 1.1110 0.2990 0.6389 0.045 Uiso 1 1 calc R . . . .
C13 C 1.0378(3) 0.4951(2) 0.64536(15) 0.0372(4) Uani 1 1 d . . . . .
H13 H 0.9430 0.4598 0.5803 0.045 Uiso 1 1 calc R . . . .
C14 C 0.1916(2) 0.80246(18) 0.10187(13) 0.0215(3) Uani 1 1 d . . . . .
C15 C 0.0930(2) 0.90701(17) 0.05140(12) 0.0189(3) Uani 1 1 d . . . . .
C16 C -0.1017(2) 0.90227(17) 0.04440(11) 0.0183(3) Uani 1 1 d . . . . .
C17 C -0.2211(2) 0.81040(17) 0.09641(12) 0.0190(3) Uani 1 1 d . . . . .
C18 C 0.1921(2) 1.00607(17) 0.00721(12) 0.0198(3) Uani 1 1 d . . . . .
H18 H 0.3218 1.0111 0.0123 0.024 Uiso 1 1 calc R . . . .

loop_
_atom_site_aniso_label
_atom_site_aniso_U_11
_atom_site_aniso_U_22
_atom_site_aniso_U_33
_atom_site_aniso_U_23
_atom_site_aniso_U_13
_atom_site_aniso_U_12
Ni1 0.01682(11) 0.02306(11) 0.02127(11) 0.01129(8) 0.00652(7) 0.00852(8)
O1 0.0170(5) 0.0314(6) 0.0374(6) 0.0206(5) 0.0076(5) 0.0119(5)
O2 0.0251(6) 0.0438(8) 0.0807(11) 0.0444(8) 0.0251(7) 0.0185(6)
O3 0.0235(5) 0.0281(6) 0.0215(5) 0.0077(4) 0.0085(4) 0.0059(5)
O4 0.0201(5) 0.0253(6) 0.0238(5) 0.0077(4) 0.0059(4) 0.0036(4)
O5 0.0244(6) 0.0242(6) 0.0329(6) 0.0096(5) 0.0087(5) 0.0081(5)
N1 0.0241(7) 0.0292(7) 0.0244(6) 0.0108(5) 0.0088(5) 0.0106(6)
N2 0.0263(7) 0.0335(8) 0.0283(7) 0.0140(6) 0.0065(6) 0.0161(6)
C1 0.0315(9) 0.0375(10) 0.0279(8) 0.0105(7) 0.0081(7) 0.0015(8)
C2 0.0403(10) 0.0432(11) 0.0299(9) 0.0177(8) 0.0131(8) 0.0078(9)
C3 0.0342(9) 0.0341(9) 0.0258(8) 0.0097(7) 0.0088(7) 0.0233(8)
C4 0.0341(9) 0.0283(9) 0.0304(9) 0.0039(7) 0.0049(7) 0.0110(7)
C5 0.0357(9) 0.0278(8) 0.0322(9) 0.0114(7) 0.0139(7) 0.0104(7)
C6 0.0541(12) 0.0465(11) 0.0238(8) 0.0102(8) 0.0098(8) 0.0341(10)
C7 0.0444(11) 0.0374(10) 0.0270(8) 0.0138(7) 0.0072(8) 0.0217(8)
C8 0.0412(11) 0.0386(10) 0.0476(11) 0.0223(9) 0.0106(9) 0.0221(9)
C9 0.0322(9) 0.0350(9) 0.0345(9) 0.0146(7) 0.0063(7) 0.0177(8)
C10 0.0707(16) 0.0449(13) 0.0503(13) -0.0135(10) -0.0208(12) 0.0384(12)
C11 0.0671(15) 0.0609(14) 0.0333(10) -0.0076(10) -0.0176(10) 0.0456(13)
C12 0.0309(9) 0.0278(9) 0.0457(11) 0.0064(8) -0.0041(8) 0.0101(8)
C13 0.0318(9) 0.0392(10) 0.0344(9) 0.0081(8) -0.0054(8) 0.0140(8)
C14 0.0194(7) 0.0246(8) 0.0264(7) 0.0117(6) 0.0085(6) 0.0111(6)
C15 0.0166(7) 0.0221(7) 0.0215(7) 0.0090(6) 0.0061(5) 0.0089(6)
C16 0.0168(7) 0.0211(7) 0.0193(7) 0.0074(5) 0.0064(5) 0.0069(6)
C17 0.0148(6) 0.0234(7) 0.0224(7) 0.0100(6) 0.0052(5) 0.0092(6)
C18 0.0152(6) 0.0249(7) 0.0229(7) 0.0091(6) 0.0067(6) 0.0090(6)

loop_
_atom_type_symbol
_atom_type_description
_atom_type_scat_dispersion_real
_atom_type_scat_dispersion_imag
_atom_type_scat_source
C C 0.0033 0.0016 'International Tables Vol C Tables 4.2.6.8 and 6.1.1.4'
H H 0.0000 0.0000 'International Tables Vol C Tables 4.2.6.8 and 6.1.1.4'
N N 0.0061 0.0033 'International Tables Vol C Tables 4.2.6.8 and 6.1.1.4'
O O 0.0106 0.0060 'International Tables Vol C Tables 4.2.6.8 and 6.1.1.4'
Ni Ni 0.3393 1.1124 'International Tables Vol C Tables 4.2.6.8 and 6.1.1.4'

loop_
_geom_angle_atom_site_label_1
_geom_angle_atom_site_label_2
_geom_angle_atom_site_label_3
_geom_angle
_geom_angle_site_symmetry_1
_geom_angle_site_symmetry_3
O1 Ni1 O3 88.35(5) . 1_655
O1 Ni1 O4 86.83(4) . 1_655
O1 Ni1 N1 96.10(5) . .
O1 Ni1 N2 174.30(5) . 2_766
O1 Ni1 C17 85.73(5) . 1_655
O3 Ni1 O4 61.99(4) 1_655 1_655
O3 Ni1 N2 91.56(5) 1_655 2_766
O3 Ni1 C17 31.08(5) 1_655 1_655
O4 Ni1 C17 30.97(5) 1_655 1_655
O5 Ni1 O1 90.95(5) . .
O5 Ni1 O3 169.86(5) . 1_655
O5 Ni1 O4 107.88(5) . 1_655
O5 Ni1 N1 95.88(5) . .
O5 Ni1 N2 88.13(5) . 2_766
O5 Ni1 C17 138.79(5) . 1_655
N1 Ni1 O3 94.25(5) . 1_655
N1 Ni1 O4 156.03(5) . 1_655
N1 Ni1 N2 89.59(5) . 2_766
N1 Ni1 C17 125.32(5) . 1_655
N2 Ni1 O4 88.10(5) 2_766 1_655
N2 Ni1 C17 91.25(5) 2_766 1_655
C14 O1 Ni1 125.92(10) . .
C17 O3 Ni1 90.19(9) . 1_455
C17 O4 Ni1 86.58(9) . 1_455
Ni1 O5 H5A 111.4 . .
Ni1 O5 H5B 110.9 . .
H5A O5 H5B 102.7 . .
C1 N1 Ni1 121.05(12) . .
C5 N1 Ni1 119.21(11) . .
C5 N1 C1 117.04(15) . .
C11 N2 Ni1 119.82(12) . 2_766
C11 N2 C12 116.18(15) . .
C12 N2 Ni1 123.92(12) . 2_766
N1 C1 H1 118.6 . .
N1 C1 C2 122.85(17) . .
C2 C1 H1 118.6 . .
C1 C2 H2 119.9 . .
C3 C2 C1 120.22(17) . .
C3 C2 H2 119.9 . .
C2 C3 C4 116.53(16) . .
C2 C3 C6 121.88(17) . .
C4 C3 C6 121.53(18) . .
C3 C4 H4 120.0 . .
C5 C4 C3 119.92(17) . .
C5 C4 H4 120.0 . .
N1 C5 C4 123.30(16) . .
N1 C5 H5 118.4 . .
C4 C5 H5 118.4 . .
C3 C6 H6A 109.3 . .
C3 C6 H6B 109.3 . .
C3 C6 C7 111.54(15) . .
H6A C6 H6B 108.0 . .
C7 C6 H6A 109.3 . .
C7 C6 H6B 109.3 . .
C6 C7 H7A 109.2 . .
C6 C7 H7B 109.2 . .
H7A C7 H7B 107.9 . .
C8 C7 C6 112.05(16) . .
C8 C7 H7A 109.2 . .
C8 C7 H7B 109.2 . .
C7 C8 H8A 109.0 . .
C7 C8 H8B 109.0 . .
H8A C8 H8B 107.8 . .
C9 C8 C7 112.97(16) . .
C9 C8 H8A 109.0 . .
C9 C8 H8B 109.0 . .
C10 C9 C8 121.50(19) . .
C10 C9 C13 115.89(17) . .
C13 C9 C8 122.58(17) . .
C9 C10 H10 119.8 . .
C9 C10 C11 120.4(2) . .
C11 C10 H10 119.8 . .
N2 C11 C10 123.65(19) . .
N2 C11 H11 118.2 . .
C10 C11 H11 118.2 . .
N2 C12 H12 118.3 . .
N2 C12 C13 123.44(18) . .
C13 C12 H12 118.3 . .
C9 C13 C12 120.36(17) . .
C9 C13 H13 119.8 . .
C12 C13 H13 119.8 . .
O1 C14 C15 116.91(13) . .
O2 C14 O1 126.11(14) . .
O2 C14 C15 116.98(13) . .
C16 C15 C14 120.86(13) . .
C18 C15 C14 120.57(13) . .
C18 C15 C16 118.52(13) . .
C15 C16 C17 124.02(13) . .
C18 C16 C15 119.88(13) 2_575 .
C18 C16 C17 115.96(13) 2_575 .
O3 C17 Ni1 58.73(8) . 1_455
O3 C17 C16 118.00(13) . .
O4 C17 Ni1 62.44(8) . 1_455
O4 C17 O3 121.00(14) . .
O4 C17 C16 120.49(13) . .
C16 C17 Ni1 168.13(10) . 1_455
C15 C18 H18 119.2 . .
C16 C18 C15 121.59(13) 2_575 .
C16 C18 H18 119.2 2_575 .

loop_
_geom_bond_atom_site_label_1
_geom_bond_atom_site_label_2
_geom_bond_distance
_geom_bond_site_symmetry_2
Ni1 O1 2.0577(11) .
Ni1 O3 2.0875(11) 1_655
Ni1 O4 2.1689(11) 1_655
Ni1 O5 2.0562(11) .
Ni1 N1 2.0870(14) .
Ni1 N2 2.1136(14) 2_766
Ni1 C17 2.4421(15) 1_655
O1 C14 1.2648(18) .
O2 C14 1.242(2) .
O3 Ni1 2.0875(11) 1_455
O3 C17 1.2607(19) .
O4 Ni1 2.1690(11) 1_455
O4 C17 1.2590(19) .
O5 H5A 0.8786 .
O5 H5B 0.8777 .
N1 C1 1.335(2) .
N1 C5 1.334(2) .
N2 Ni1 2.1136(14) 2_766
N2 C11 1.324(3) .
N2 C12 1.328(2) .
C1 H1 0.9300 .
C1 C2 1.386(3) .
C2 H2 0.9300 .
C2 C3 1.383(3) .
C3 C4 1.385(3) .
C3 C6 1.508(2) .
C4 H4 0.9300 .
C4 C5 1.383(2) .
C5 H5 0.9300 .
C6 H6A 0.9700 .
C6 H6B 0.9700 .
C6 C7 1.536(2) .
C7 H7A 0.9700 .
C7 H7B 0.9700 .
C7 C8 1.522(3) .
C8 H8A 0.9700 .
C8 H8B 0.9700 .
C8 C9 1.504(2) .
C9 C10 1.375(3) .
C9 C13 1.377(3) .
C10 H10 0.9300 .
C10 C11 1.377(3) .
C11 H11 0.9300 .
C12 H12 0.9300 .
C12 C13 1.379(3) .
C13 H13 0.9300 .
C14 C15 1.513(2) .
C15 C16 1.401(2) .
C15 C18 1.392(2) .
C16 C17 1.504(2) .
C16 C18 1.391(2) 2_575
C17 Ni1 2.4422(15) 1_455
C18 C16 1.391(2) 2_575
C18 H18 0.9300 .
